data_4024135
loop_
_publ_author_name
'Nicolas Joubert'
'Radek Pohl'
'Blanka Klepet\'a\<rov\'a'
'Michal Hocek'

_publ_section_title
;
 Modular and Practical Synthesis of 6-Substituted Pyridin-3-yl C-Nucleosides
;
_journal_name_full 'Journal of Organic Chemistry'
_journal_page_first 6797
_journal_page_last 6805
_journal_paper_doi 10.1021/jo0709504
_journal_volume 72
_journal_year 2007
_chemical_absolute_configuration ad
_chemical_formula_moiety 'C10 H12 Cl1 N1 O3'
_chemical_formula_sum 'C10 H12 Cl N O3'
_chemical_formula_weight 229.66
_space_group_IT_number 4
_symmetry_cell_setting monoclinic
_symmetry_space_group_name_Hall 'P 2yb'
_symmetry_space_group_name_H-M 'P 1 21 1'
_atom_sites_solution_hydrogens geom
_atom_sites_solution_primary direct
_audit_creation_date 07-03-29
_audit_creation_method CRYSTALS_ver_12.84
_cell_angle_alpha 90
_cell_angle_beta 96.1275(9)
_cell_angle_gamma 90
_cell_formula_units_Z 2
_cell_length_a 7.1887(1)
_cell_length_b 7.5136(1)
_cell_length_c 9.5782(1)
_cell_measurement_reflns_used 0
_cell_measurement_temperature 150
_cell_measurement_theta_max 77
_cell_measurement_theta_min 5
_cell_volume 514.392(11)
_computing_cell_refinement 'CrysAlis RED, (Oxford Diffraction, 2002)'
_computing_data_collection 'Xcalibur, (Oxford Diffraction, 2002)'
_computing_data_reduction 'CrysAlis RED, (Oxford Diffraction, 2002)'
_computing_molecular_graphics 'CAMERON (Watkin et al., 1996)'
_computing_publication_material 'CRYSTALS (Betteridge et al., 2003)'
_computing_structure_refinement 'CRYSTALS (Betteridge et al., 2003)'
_computing_structure_solution 'SIR92 (Altomare et al., 1994)'
_diffrn_ambient_temperature 150
_diffrn_measured_fraction_theta_full 0.996
_diffrn_measured_fraction_theta_max 0.982
_diffrn_measurement_device_type 'Oxford Diffraction XCALIBUR'
_diffrn_measurement_method '\f & \w scans'
_diffrn_radiation_monochromator graphite
_diffrn_radiation_type 'Cu K\a'
_diffrn_radiation_wavelength 1.54184
_diffrn_reflns_av_R_equivalents 0.036
_diffrn_reflns_limit_h_max 9
_diffrn_reflns_limit_h_min -8
_diffrn_reflns_limit_k_max 9
_diffrn_reflns_limit_k_min -9
_diffrn_reflns_limit_l_max 11
_diffrn_reflns_limit_l_min -12
_diffrn_reflns_number 9510
_diffrn_reflns_theta_full 70.440
_diffrn_reflns_theta_max 77.406
_diffrn_reflns_theta_min 4.643
_diffrn_standards_number 0
_exptl_absorpt_coefficient_mu 3.201
_exptl_absorpt_correction_T_max 0.64
_exptl_absorpt_correction_T_min 0.22
_exptl_absorpt_correction_type analytical
_exptl_absorpt_process_details
; 
 Analytical Absorption (De Meulenaer & Tompa, 1965) 
;
_exptl_crystal_colour colourless
_exptl_crystal_density_diffrn 1.483
_exptl_crystal_description plate
_exptl_crystal_F_000 240
_exptl_crystal_size_max 0.53
_exptl_crystal_size_mid 0.47
_exptl_crystal_size_min 0.14
_refine_diff_density_max 0.43
_refine_diff_density_min -0.56
_refine_ls_abs_structure_details 'Flack (1983), 911 Friedel-pairs'
_refine_ls_abs_structure_Flack 0.002(11)
_refine_ls_extinction_coef 40(2)
_refine_ls_extinction_method 'Larson (1970), Equation 22'
_refine_ls_goodness_of_fit_ref 0.9217
_refine_ls_hydrogen_treatment constr
_refine_ls_matrix_type full
_refine_ls_number_parameters 138
_refine_ls_number_reflns 2053
_refine_ls_number_restraints 1
_refine_ls_R_factor_all 0.0290
_refine_ls_R_factor_gt 0.0288
_refine_ls_shift/su_max 0.000624
_refine_ls_structure_factor_coef F
_refine_ls_weighting_details
;
 Method, part 1, Chebychev polynomial, (Watkin, 1994, Prince, 1982) 
 [weight] = 1.0/[A~0~*T~0~(x)+A~1~*T~1~(x) ... +A~n-1~]*T~n-1~(x)] 
 where A~i~ are the Chebychev coefficients listed below and x= Fcalc/Fmax 
 Method = Robust Weighting (Prince, 1982) 
 W = [weight] * [1-(deltaF/6*sigmaF)^2^]^2^ 
 A~i~ are: 
 8.03 0.384 5.44 
;
_refine_ls_weighting_scheme calc
_refine_ls_wR_factor_all 0.0328
_refine_ls_wR_factor_gt 0.0327
_refine_ls_wR_factor_ref 0.0327
_reflns_limit_h_max 8
_reflns_limit_h_min -9
_reflns_limit_k_max 9
_reflns_limit_k_min -9
_reflns_limit_l_max 12
_reflns_limit_l_min 0
_reflns_number_gt 2053
_reflns_number_total 2070
_reflns_threshold_expression I>2.0\s(I)
_oxford_diffrn_Wilson_B_factor 2.09
_oxford_diffrn_Wilson_scale 0.00
_oxford_refine_ls_scale 15.85(3)
_oxford_structure_analysis_title 'ABS in P2(1)'
_cod_data_source_file jo0709504-File003.cif
_cod_data_source_block CRYSTALS_cif
_cod_depositor_comments
;
The following automatic conversions were performed:
'_symmetry_cell_setting' value 'Monoclinic' changed to 'monoclinic'
according to '/home/saulius/struct/CIF-dictionaries/cif_core.dic'
dictionary named 'cif_core.dic' version 2.4.1 from 2010-06-29.

Automatic conversion script
Id: cif_fix_enum 1527 2010-12-29 10:47:43Z saulius 
;
_cod_original_sg_symbol_H-M 'P 21'
_cod_original_formula_sum 'C10 H12 Cl1 N1 O3'
_cod_database_code 4024135

loop_
_symmetry_equiv_pos_as_xyz
x,y,z
-x,y+1/2,-z

loop_
_atom_site_label
_atom_site_type_symbol
_atom_site_fract_x
_atom_site_fract_y
_atom_site_fract_z
_atom_site_U_iso_or_equiv
_atom_site_occupancy
_atom_site_adp_type
_atom_site_refinement_flags_posn
_atom_site_refinement_flags_adp
_atom_site_refinement_flags_occupancy
_atom_site_disorder_assembly
_atom_site_disorder_group
_atom_site_attached_hydrogens
Cl15 Cl -0.12770(5) 0.42677(11) 0.36482(3) 0.0318 1.0000 Uani . . . . . .
O11 O 0.70447(13) 0.43631(17) 0.73045(9) 0.0227 1.0000 Uani . . . . . .
O13 O 0.91592(15) 0.16419(17) 0.88675(11) 0.0291 1.0000 Uani . . . . . .
O14 O 0.70333(16) 0.6734(2) 1.05955(11) 0.0362 1.0000 Uani . . . . . .
N1 N 0.20971(17) 0.55523(18) 0.39091(12) 0.0222 1.0000 Uani . . . . . .
C2 C 0.3775(2) 0.5926(2) 0.46298(14) 0.0217 1.0000 Uani . . . . . .
C3 C 0.4244(2) 0.54622(19) 0.60211(14) 0.0203 1.0000 Uani . . . . . .
C4 C 0.2914(2) 0.4540(2) 0.66991(14) 0.0235 1.0000 Uani . . . . . .
C5 C 0.1181(2) 0.4160(2) 0.59882(14) 0.0245 1.0000 Uani . . . . . .
C6 C 0.0875(2) 0.47078(19) 0.46037(15) 0.0214 1.0000 Uani . . . . . .
C7 C 0.6120(2) 0.5970(2) 0.67755(14) 0.0222 1.0000 Uani . . . . . .
C8 C 0.6019(2) 0.7177(2) 0.80668(16) 0.0271 1.0000 Uani . . . . . .
C9 C 0.6402(2) 0.5904(2) 0.93056(15) 0.0245 1.0000 Uani . . . . . .
C10 C 0.77721(19) 0.4607(2) 0.87469(13) 0.0216 1.0000 Uani . . . . . .
C12 C 0.7868(2) 0.2807(2) 0.94303(15) 0.0286 1.0000 Uani . . . . . .
H21 H 0.4674 0.6543 0.4148 0.0229 1.0000 Uiso R . . . . .
H41 H 0.3186 0.4165 0.7648 0.0255 1.0000 Uiso R . . . . .
H51 H 0.0225 0.3565 0.6433 0.0265 1.0000 Uiso R . . . . .
H71 H 0.6915 0.6557 0.6101 0.0239 1.0000 Uiso R . . . . .
H81 H 0.7000 0.8108 0.8105 0.0292 1.0000 Uiso R . . . . .
H82 H 0.4796 0.7766 0.8070 0.0290 1.0000 Uiso R . . . . .
H91 H 0.5233 0.5266 0.9445 0.0268 1.0000 Uiso R . . . . .
H101 H 0.9042 0.5132 0.8813 0.0234 1.0000 Uiso R . . . . .
H121 H 0.6627 0.2243 0.9301 0.0311 1.0000 Uiso R . . . . .
H122 H 0.8267 0.2934 1.0434 0.0312 1.0000 Uiso R . . . . .
H131 H 0.8633 0.1350 0.8086 0.0387 1.0000 Uiso R . . . . .
H141 H 0.8092 0.7159 1.0574 0.0500 1.0000 Uiso R . . . . .

loop_
_atom_site_aniso_label
_atom_site_aniso_U_11
_atom_site_aniso_U_22
_atom_site_aniso_U_33
_atom_site_aniso_U_23
_atom_site_aniso_U_13
_atom_site_aniso_U_12
Cl15 0.02458(18) 0.03874(19) 0.03021(17) 0.00218(16) -0.00640(12) -0.00919(15)
O11 0.0234(4) 0.0258(5) 0.0178(4) -0.0016(4) -0.0033(3) 0.0042(4)
O13 0.0271(5) 0.0364(6) 0.0220(5) -0.0036(4) -0.0054(4) 0.0106(5)
O14 0.0270(5) 0.0560(7) 0.0242(5) -0.0175(5) -0.0041(4) 0.0076(5)
N1 0.0223(6) 0.0220(5) 0.0216(5) 0.0015(4) -0.0017(4) -0.0006(5)
C2 0.0197(6) 0.0232(7) 0.0220(6) 0.0021(5) 0.0016(5) -0.0011(5)
C3 0.0195(6) 0.0201(6) 0.0209(6) -0.0002(5) 0.0005(5) 0.0014(5)
C4 0.0245(7) 0.0266(7) 0.0192(6) 0.0027(5) 0.0011(5) -0.0005(6)
C5 0.0243(6) 0.0247(6) 0.0250(6) 0.0009(7) 0.0045(5) -0.0033(6)
C6 0.0206(7) 0.0197(7) 0.0231(6) -0.0011(5) -0.0014(5) -0.0018(4)
C7 0.0217(7) 0.0240(6) 0.0205(6) 0.0021(5) 0.0006(5) 0.0000(5)
C8 0.0266(7) 0.0271(7) 0.0267(7) -0.0038(6) -0.0022(5) 0.0017(6)
C9 0.0194(6) 0.0328(7) 0.0203(6) -0.0059(6) -0.0026(5) 0.0035(6)
C10 0.0169(6) 0.0311(8) 0.0161(6) -0.0028(5) -0.0016(4) 0.0026(5)
C12 0.0300(8) 0.0363(8) 0.0196(7) 0.0036(6) 0.0027(6) 0.0092(7)

loop_
_atom_type_symbol
_atom_type_scat_dispersion_real
_atom_type_scat_dispersion_imag
_atom_type_scat_Cromer_Mann_a1
_atom_type_scat_Cromer_Mann_b1
_atom_type_scat_Cromer_Mann_a2
_atom_type_scat_Cromer_Mann_b2
_atom_type_scat_Cromer_Mann_a3
_atom_type_scat_Cromer_Mann_b3
_atom_type_scat_Cromer_Mann_a4
_atom_type_scat_Cromer_Mann_b4
_atom_type_scat_Cromer_Mann_c
_atom_type_scat_source
C 0.0181 0.0091 2.3100 20.8439 1.0200 10.2075 1.5886 0.5687 0.8650 51.6512 0.2156 'International Tables Vol C 4.2.6.8 and 6.1.1.4'
H 0.0000 0.0000 0.4930 10.5109 0.3229 26.1257 0.1402 3.1424 0.0408 57.7998 0.0030 'International Tables Vol C 4.2.6.8 and 6.1.1.4'
N 0.0311 0.0180 12.2126 0.0057 3.1322 9.8933 2.0125 28.9975 1.1663 0.5826 -11.5290 'International Tables Vol C 4.2.6.8 and 6.1.1.4'
O 0.0492 0.0322 3.0485 13.2771 2.2868 5.7011 1.5463 0.3239 0.8670 32.9089 0.2508 'International Tables Vol C 4.2.6.8 and 6.1.1.4'
Cl 0.3639 0.7018 11.4604 0.0104 7.1964 1.1662 6.2556 18.5194 1.6455 47.7784 -9.5574 'International Tables Vol C 4.2.6.8 and 6.1.1.4'

loop_
_geom_angle_atom_site_label_1
_geom_angle_site_symmetry_1
_geom_angle_atom_site_label_2
_geom_angle_site_symmetry_2
_geom_angle_atom_site_label_3
_geom_angle_site_symmetry_3
_geom_angle
_geom_angle_publ_flag
C7 . O11 . C10 . 109.73(10) yes
C12 . O13 . H131 . 104.5 no
C9 . O14 . H141 . 111.0 no
C2 . N1 . C6 . 116.58(12) yes
N1 . C2 . C3 . 123.44(13) yes
N1 . C2 . H21 . 117.9 no
C3 . C2 . H21 . 118.7 no
C2 . C3 . C4 . 117.66(13) yes
C2 . C3 . C7 . 120.72(12) yes
C4 . C3 . C7 . 121.61(12) yes
C3 . C4 . C5 . 119.92(12) yes
C3 . C4 . H41 . 120.7 no
C5 . C4 . H41 . 119.4 no
C4 . C5 . C6 . 116.93(13) yes
C4 . C5 . H51 . 121.9 no
C6 . C5 . H51 . 121.2 no
Cl15 . C6 . C5 . 119.22(11) yes
Cl15 . C6 . N1 . 115.33(10) yes
C5 . C6 . N1 . 125.45(13) yes
C3 . C7 . O11 . 108.12(11) yes
C3 . C7 . C8 . 114.62(12) yes
O11 . C7 . C8 . 105.66(11) yes
C3 . C7 . H71 . 110.0 no
O11 . C7 . H71 . 108.6 no
C8 . C7 . H71 . 109.6 no
C7 . C8 . C9 . 103.58(11) yes
C7 . C8 . H81 . 110.5 no
C9 . C8 . H81 . 110.2 no
C7 . C8 . H82 . 112.7 no
C9 . C8 . H82 . 111.5 no
H81 . C8 . H82 . 108.4 no
C8 . C9 . O14 . 114.68(13) yes
C8 . C9 . C10 . 101.41(11) yes
O14 . C9 . C10 . 115.46(12) yes
C8 . C9 . H91 . 108.9 no
O14 . C9 . H91 . 107.0 no
C10 . C9 . H91 . 109.2 no
C9 . C10 . O11 . 103.72(10) yes
C9 . C10 . C12 . 115.14(12) yes
O11 . C10 . C12 . 107.42(11) yes
C9 . C10 . H101 . 110.4 no
O11 . C10 . H101 . 110.5 no
C12 . C10 . H101 . 109.4 no
C10 . C12 . O13 . 112.99(12) yes
C10 . C12 . H121 . 109.5 no
O13 . C12 . H121 . 107.9 no
C10 . C12 . H122 . 109.6 no
O13 . C12 . H122 . 107.3 no
H121 . C12 . H122 . 109.4 no

loop_
_geom_bond_atom_site_label_1
_geom_bond_site_symmetry_1
_geom_bond_atom_site_label_2
_geom_bond_site_symmetry_2
_geom_bond_distance
_geom_bond_publ_flag
Cl15 . C6 . 1.7431(14) yes
O11 . C7 . 1.4436(17) yes
O11 . C10 . 1.4358(14) yes
O13 . C12 . 1.4231(19) yes
O13 . H131 . 0.831 no
O14 . C9 . 1.4145(17) yes
O14 . H141 . 0.828 no
N1 . C2 . 1.3540(19) yes
N1 . C6 . 1.3196(19) yes
C2 . C3 . 1.3838(19) yes
C2 . H21 . 0.953 no
C3 . C4 . 1.3964(19) yes
C3 . C7 . 1.5092(19) yes
C4 . C5 . 1.3838(19) yes
C4 . H41 . 0.952 no
C5 . C6 . 1.3835(19) yes
C5 . H51 . 0.957 no
C7 . C8 . 1.542(2) yes
C7 . H71 . 1.009 no
C8 . C9 . 1.526(2) yes
C8 . H81 . 0.991 no
C8 . H82 . 0.985 no
C9 . C10 . 1.5225(19) yes
C9 . H91 . 0.989 no
C10 . C12 . 1.501(2) yes
C10 . H101 . 0.990 no
C12 . H121 . 0.984 no
C12 . H122 . 0.978 no

loop_
_geom_hbond_atom_site_label_D
_geom_hbond_site_symmetry_D
_geom_hbond_atom_site_label_H
_geom_hbond_site_symmetry_H
_geom_hbond_atom_site_label_A
_geom_hbond_site_symmetry_A
_geom_hbond_angle_DHA
_geom_hbond_distance_DH
_geom_hbond_distance_HA
_geom_hbond_distance_DA
_geom_hbond_publ_flag
O13 . H131 . N1 2_646 168 0.83 2.02 2.837(2) yes
O14 . H141 . O13 2_757 142 0.83 2.03 2.731(2) yes

loop_
_cod_related_entry_id
_cod_related_entry_database
_cod_related_entry_code
1 ChemSpider 30658838
